data_4331103
loop_
_publ_author_name
'Shanish Kumar'
'Ganesan Mani'
'Sukanta Mondal'
'Pratim Kumar Chattaraj'

_publ_contact_author_address
;Department of Chemistry
Indian Institute of Technology-Kharagpur
Kharagpur, India 721 302
;
_publ_contact_author_email gmani@chem.iitkgp.ernet.in
_publ_contact_author_fax 91-3222-282252
_publ_contact_author_name 'Mani, Ganesan.'
_publ_contact_author_phone 91-3222-282320
_publ_section_title
;
 Pyrrole-Based New Diphosphines: Pd and Ni Complexes Bearing the PNP
 Pincer Ligand
;
_journal_name_full 'Inorganic Chemistry'
_journal_page_first 12527
_journal_page_last 12539
_journal_paper_doi 10.1021/ic301967r
_journal_volume 51
_journal_year 2012
_chemical_formula_sum 'C63 H55 N2 P4 Pd2'
_chemical_formula_weight 1176.77
_chemical_name_systematic
;
 ?
;
_space_group_IT_number 2
_symmetry_cell_setting triclinic
_symmetry_space_group_name_Hall '-P 1'
_symmetry_space_group_name_H-M 'P -1'
_atom_sites_solution_hydrogens geom
_atom_sites_solution_primary direct
_atom_sites_solution_secondary difmap
_audit_creation_method SHELXL-97
_cell_angle_alpha 66.630(2)
_cell_angle_beta 69.334(2)
_cell_angle_gamma 85.481(2)
_cell_formula_units_Z 2
_cell_length_a 13.7600(9)
_cell_length_b 14.2819(9)
_cell_length_c 16.0506(11)
_cell_measurement_reflns_used 34841
_cell_measurement_temperature 295(2)
_cell_measurement_theta_max 26.28
_cell_measurement_theta_min 1.48
_cell_volume 2702.3(3)
_computing_structure_refinement 'SHELXL-97 (Sheldrick, 2008)'
_computing_structure_solution 'SHELXS-97 (Sheldrick, 1990)'
_diffrn_ambient_temperature 295(2)
_diffrn_measured_fraction_theta_full 0.977
_diffrn_measured_fraction_theta_max 0.977
_diffrn_measurement_device_type 'Bruker CCD APEX 2'
_diffrn_measurement_method hemisphere
_diffrn_radiation_monochromator graphite
_diffrn_radiation_source 'fine-focus sealed tube'
_diffrn_radiation_type MoK\a
_diffrn_radiation_wavelength 0.71073
_diffrn_reflns_av_R_equivalents 0.0637
_diffrn_reflns_av_sigmaI/netI 0.0765
_diffrn_reflns_limit_h_max 16
_diffrn_reflns_limit_h_min -17
_diffrn_reflns_limit_k_max 17
_diffrn_reflns_limit_k_min -17
_diffrn_reflns_limit_l_max 19
_diffrn_reflns_limit_l_min -19
_diffrn_reflns_number 34841
_diffrn_reflns_theta_full 26.28
_diffrn_reflns_theta_max 26.28
_diffrn_reflns_theta_min 1.48
_exptl_absorpt_coefficient_mu 0.826
_exptl_absorpt_correction_T_max 0.8931
_exptl_absorpt_correction_T_min 0.8078
_exptl_absorpt_correction_type multi-scan
_exptl_absorpt_process_details SADABS
_exptl_crystal_colour Orange
_exptl_crystal_density_diffrn 1.446
_exptl_crystal_description Prism
_exptl_crystal_F_000 1198
_exptl_crystal_size_max 0.27
_exptl_crystal_size_mid 0.19
_exptl_crystal_size_min 0.14
_refine_diff_density_max 0.581
_refine_diff_density_min -0.376
_refine_diff_density_rms 0.085
_refine_ls_extinction_method none
_refine_ls_goodness_of_fit_ref 1.023
_refine_ls_hydrogen_treatment constr
_refine_ls_matrix_type full
_refine_ls_number_parameters 631
_refine_ls_number_reflns 10698
_refine_ls_number_restraints 0
_refine_ls_restrained_S_all 1.023
_refine_ls_R_factor_all 0.1007
_refine_ls_R_factor_gt 0.0474
_refine_ls_shift/su_max 0.000
_refine_ls_shift/su_mean 0.000
_refine_ls_structure_factor_coef Fsqd
_refine_ls_weighting_details 'calc w=1/[\s^2^(Fo^2^)+(0.0482P)^2^+0.0000P] where P=(Fo^2^+2Fc^2^)/3'
_refine_ls_weighting_scheme calc
_refine_ls_wR_factor_gt 0.0920
_refine_ls_wR_factor_ref 0.1133
_reflns_number_gt 6502
_reflns_number_total 10698
_reflns_threshold_expression >2\s(I)
_cod_data_source_file ic301967r_si_002_4.cif
_cod_data_source_block complex12
_cod_database_code 4331103

loop_
_symmetry_equiv_pos_as_xyz
'x, y, z'
'-x, -y, -z'

loop_
_atom_site_label
_atom_site_type_symbol
_atom_site_fract_x
_atom_site_fract_y
_atom_site_fract_z
_atom_site_U_iso_or_equiv
_atom_site_adp_type
_atom_site_occupancy
_atom_site_symmetry_multiplicity
_atom_site_calc_flag
_atom_site_refinement_flags
C1 C 0.1843(4) 0.4902(3) 0.1405(4) 0.0549(13) Uani 1 1 d .
H1A H 0.2317 0.5137 0.0738 0.066 Uiso 1 1 calc R
H1B H 0.1180 0.5185 0.1400 0.066 Uiso 1 1 calc R
C2 C 0.2259(3) 0.5320(4) 0.1939(3) 0.0475(12) Uani 1 1 d .
C3 C 0.2147(4) 0.6270(4) 0.1965(4) 0.0585(14) Uani 1 1 d .
H3 H 0.1797 0.6788 0.1641 0.070 Uiso 1 1 calc R
C4 C 0.2650(4) 0.6322(4) 0.2564(4) 0.0641(15) Uani 1 1 d .
H4 H 0.2698 0.6876 0.2716 0.077 Uiso 1 1 calc R
C5 C 0.3058(4) 0.5400(4) 0.2883(4) 0.0546(13) Uani 1 1 d .
C6 C 0.3738(4) 0.5032(4) 0.3481(4) 0.0669(15) Uani 1 1 d .
H6A H 0.3660 0.5431 0.3866 0.080 Uiso 1 1 calc R
H6B H 0.4462 0.5109 0.3063 0.080 Uiso 1 1 calc R
C7 C 0.2335(4) 0.3691(4) 0.5379(4) 0.0672(15) Uani 1 1 d .
C8 C 0.1304(5) 0.3695(6) 0.5445(5) 0.102(2) Uani 1 1 d .
H8 H 0.1131 0.3704 0.4932 0.122 Uiso 1 1 calc R
C9 C 0.0525(6) 0.3685(7) 0.6294(6) 0.124(3) Uani 1 1 d .
H9 H -0.0168 0.3706 0.6337 0.149 Uiso 1 1 calc R
C10 C 0.0767(8) 0.3646(7) 0.7041(7) 0.130(3) Uani 1 1 d .
H10 H 0.0241 0.3654 0.7594 0.156 Uiso 1 1 calc R
C11 C 0.1735(8) 0.3596(8) 0.7008(6) 0.150(4) Uani 1 1 d .
H11 H 0.1880 0.3533 0.7551 0.180 Uiso 1 1 calc R
C12 C 0.2549(6) 0.3636(6) 0.6177(5) 0.111(3) Uani 1 1 d .
H12 H 0.3233 0.3627 0.6157 0.134 Uiso 1 1 calc R
C13 C 0.4413(4) 0.3181(5) 0.4711(4) 0.0642(15) Uani 1 1 d .
C14 C 0.5353(5) 0.3720(6) 0.4385(5) 0.110(3) Uani 1 1 d .
H14 H 0.5470 0.4380 0.3908 0.132 Uiso 1 1 calc R
C15 C 0.6134(5) 0.3287(8) 0.4761(6) 0.136(4) Uani 1 1 d .
H15 H 0.6763 0.3659 0.4538 0.163 Uiso 1 1 calc R
C16 C 0.5967(6) 0.2325(7) 0.5450(6) 0.108(3) Uani 1 1 d .
H16 H 0.6493 0.2028 0.5686 0.130 Uiso 1 1 calc R
C17 C 0.5057(7) 0.1799(6) 0.5792(5) 0.094(2) Uani 1 1 d .
H17 H 0.4941 0.1150 0.6286 0.112 Uiso 1 1 calc R
C18 C 0.4286(5) 0.2205(5) 0.5422(5) 0.0796(18) Uani 1 1 d .
H18 H 0.3665 0.1814 0.5656 0.096 Uiso 1 1 calc R
C19 C 0.0547(4) 0.3190(4) 0.3046(4) 0.0583(14) Uani 1 1 d .
C20 C 0.0328(5) 0.3790(5) 0.3570(5) 0.087(2) Uani 1 1 d .
H20 H 0.0770 0.4361 0.3359 0.105 Uiso 1 1 calc R
C21 C -0.0539(5) 0.3561(6) 0.4404(5) 0.102(2) Uani 1 1 d .
H21 H -0.0688 0.3993 0.4733 0.122 Uiso 1 1 calc R
C22 C -0.1169(5) 0.2717(7) 0.4744(6) 0.110(3) Uani 1 1 d .
H22 H -0.1736 0.2551 0.5320 0.133 Uiso 1 1 calc R
C23 C -0.0978(6) 0.2124(7) 0.4253(6) 0.127(3) Uani 1 1 d .
H23 H -0.1415 0.1544 0.4485 0.152 Uiso 1 1 calc R
C24 C -0.0124(5) 0.2364(5) 0.3391(5) 0.094(2) Uani 1 1 d .
H24 H -0.0013 0.1950 0.3047 0.113 Uiso 1 1 calc R
C25 C 0.0979(4) 0.3203(4) 0.1232(4) 0.0569(13) Uani 1 1 d .
C26 C 0.0191(5) 0.3767(5) 0.0959(5) 0.0792(18) Uani 1 1 d .
H26 H 0.0046 0.4372 0.1053 0.095 Uiso 1 1 calc R
C27 C -0.0376(5) 0.3453(6) 0.0554(5) 0.099(2) Uani 1 1 d .
H27 H -0.0907 0.3837 0.0388 0.119 Uiso 1 1 calc R
C28 C -0.0163(6) 0.2584(6) 0.0395(5) 0.100(2) Uani 1 1 d .
H28 H -0.0534 0.2382 0.0102 0.119 Uiso 1 1 calc R
C29 C 0.0601(5) 0.2002(5) 0.0667(5) 0.092(2) Uani 1 1 d .
H29 H 0.0737 0.1395 0.0574 0.110 Uiso 1 1 calc R
C30 C 0.1164(4) 0.2322(4) 0.1076(4) 0.0715(16) Uani 1 1 d .
H30 H 0.1685 0.1927 0.1252 0.086 Uiso 1 1 calc R
C31 C 0.3517(4) 0.4319(4) -0.0882(3) 0.0518(12) Uani 1 1 d .
C32 C 0.2678(5) 0.4208(5) -0.1120(4) 0.0770(17) Uani 1 1 d .
H32 H 0.2344 0.3563 -0.0873 0.092 Uiso 1 1 calc R
C33 C 0.2324(5) 0.5039(6) -0.1721(5) 0.094(2) Uani 1 1 d .
H33 H 0.1755 0.4953 -0.1874 0.112 Uiso 1 1 calc R
C34 C 0.2806(6) 0.5973(5) -0.2083(5) 0.095(2) Uani 1 1 d .
H34 H 0.2568 0.6532 -0.2488 0.114 Uiso 1 1 calc R
C35 C 0.3628(7) 0.6104(5) -0.1864(5) 0.101(2) Uani 1 1 d .
H35 H 0.3956 0.6753 -0.2120 0.121 Uiso 1 1 calc R
C36 C 0.3990(5) 0.5284(4) -0.1264(4) 0.0753(17) Uani 1 1 d .
H36 H 0.4559 0.5384 -0.1116 0.090 Uiso 1 1 calc R
C37 C 0.3976(4) 0.2226(4) -0.0448(4) 0.0579(13) Uani 1 1 d .
C38 C 0.4356(6) 0.2435(5) -0.1415(5) 0.111(3) Uani 1 1 d .
H38 H 0.4540 0.3108 -0.1859 0.133 Uiso 1 1 calc R
C39 C 0.4471(8) 0.1655(7) -0.1746(6) 0.143(4) Uani 1 1 d .
H39 H 0.4739 0.1810 -0.2409 0.171 Uiso 1 1 calc R
C40 C 0.4195(7) 0.0677(7) -0.1112(7) 0.121(3) Uani 1 1 d .
H40 H 0.4255 0.0158 -0.1335 0.145 Uiso 1 1 calc R
C41 C 0.3834(6) 0.0456(5) -0.0157(6) 0.101(2) Uani 1 1 d .
H41 H 0.3667 -0.0221 0.0283 0.121 Uiso 1 1 calc R
C42 C 0.3707(5) 0.1234(4) 0.0176(5) 0.0743(17) Uani 1 1 d .
H42 H 0.3434 0.1072 0.0840 0.089 Uiso 1 1 calc R
C43 C 0.5269(3) 0.3483(4) -0.0215(4) 0.0576(13) Uani 1 1 d .
H43A H 0.5718 0.3429 -0.0813 0.069 Uiso 1 1 calc R
H43B H 0.5385 0.4164 -0.0258 0.069 Uiso 1 1 calc R
C44 C 0.5487(4) 0.2693(4) 0.0633(4) 0.0516(12) Uani 1 1 d .
C45 C 0.6338(4) 0.2143(4) 0.0691(4) 0.0691(16) Uani 1 1 d .
H45 H 0.6941 0.2170 0.0178 0.083 Uiso 1 1 calc R
C46 C 0.6120(4) 0.1532(4) 0.1674(4) 0.0647(15) Uani 1 1 d .
H46 H 0.6557 0.1075 0.1939 0.078 Uiso 1 1 calc R
C47 C 0.5150(4) 0.1728(4) 0.2175(4) 0.0489(12) Uani 1 1 d .
C48 C 0.4601(3) 0.1324(4) 0.3251(4) 0.0546(13) Uani 1 1 d .
H48A H 0.4928 0.1656 0.3518 0.065 Uiso 1 1 calc R
H48B H 0.4691 0.0598 0.3524 0.065 Uiso 1 1 calc R
C49 C 0.2626(4) 0.0643(4) 0.3321(4) 0.0598(14) Uani 1 1 d .
C50 C 0.1560(5) 0.0511(5) 0.3652(5) 0.101(2) Uani 1 1 d .
H50 H 0.1162 0.0882 0.4000 0.121 Uiso 1 1 calc R
C51 C 0.1072(7) -0.0154(7) 0.3482(7) 0.135(3) Uani 1 1 d .
H51 H 0.0349 -0.0245 0.3729 0.162 Uiso 1 1 calc R
C52 C 0.1646(9) -0.0691(6) 0.2945(7) 0.126(4) Uani 1 1 d .
H52 H 0.1312 -0.1131 0.2816 0.151 Uiso 1 1 calc R
C53 C 0.2701(7) -0.0571(5) 0.2607(5) 0.097(2) Uani 1 1 d .
H53 H 0.3095 -0.0934 0.2249 0.117 Uiso 1 1 calc R
C54 C 0.3200(5) 0.0106(4) 0.2798(4) 0.0749(17) Uani 1 1 d .
H54 H 0.3923 0.0187 0.2567 0.090 Uiso 1 1 calc R
C55 C 0.2736(4) 0.0798(4) 0.4943(4) 0.0541(13) Uani 1 1 d .
C56 C 0.1910(4) 0.1133(5) 0.5513(4) 0.0730(17) Uani 1 1 d .
H56 H 0.1621 0.1734 0.5229 0.088 Uiso 1 1 calc R
C57 C 0.1506(5) 0.0585(6) 0.6503(5) 0.096(2) Uani 1 1 d .
H57 H 0.0950 0.0822 0.6882 0.115 Uiso 1 1 calc R
C58 C 0.1918(6) -0.0310(6) 0.6933(5) 0.103(3) Uani 1 1 d .
H58 H 0.1642 -0.0679 0.7600 0.124 Uiso 1 1 calc R
C59 C 0.2728(6) -0.0646(5) 0.6377(5) 0.090(2) Uani 1 1 d .
H59 H 0.3020 -0.1243 0.6662 0.107 Uiso 1 1 calc R
C60 C 0.3117(4) -0.0108(4) 0.5395(4) 0.0746(16) Uani 1 1 d .
H60 H 0.3659 -0.0363 0.5020 0.090 Uiso 1 1 calc R
C61 C 0.0618(4) 0.0520(4) -0.0775(4) 0.244(9) Uani 1 1 d R
H61 H 0.0936 0.0994 -0.1405 0.293 Uiso 1 1 d R
C62 C -0.0459(4) 0.0558(4) -0.0424(4) 0.306(12) Uani 1 1 d R
H62 H -0.0660 0.1081 -0.0891 0.367 Uiso 1 1 calc R
C63 C 0.1324(4) -0.0088(4) -0.0374(4) 0.53(3) Uani 1 1 d R
H63 H 0.2040 -0.0145 -0.0562 0.640 Uiso 1 1 calc R
N1 N 0.2823(3) 0.4767(3) 0.2512(3) 0.0485(10) Uani 1 1 d .
N2 N 0.4747(3) 0.2449(3) 0.1535(3) 0.0477(10) Uani 1 1 d .
P1 P 0.16569(9) 0.35070(10) 0.18988(10) 0.0491(3) Uani 1 1 d .
P2 P 0.33494(10) 0.36814(11) 0.42758(10) 0.0558(4) Uani 1 1 d .
P3 P 0.32046(9) 0.15168(9) 0.36281(9) 0.0474(3) Uani 1 1 d .
P4 P 0.38951(10) 0.32309(10) -0.00102(10) 0.0505(3) Uani 1 1 d .
Pd1 Pd 0.32346(3) 0.28899(3) 0.16581(3) 0.04508(12) Uani 1 1 d .
Pd2 Pd 0.29699(3) 0.31855(3) 0.31854(3) 0.04579(12) Uani 1 1 d .

loop_
_atom_site_aniso_label
_atom_site_aniso_U_11
_atom_site_aniso_U_22
_atom_site_aniso_U_33
_atom_site_aniso_U_23
_atom_site_aniso_U_13
_atom_site_aniso_U_12
C1 0.053(3) 0.047(3) 0.060(3) -0.017(3) -0.020(3) 0.010(2)
C2 0.036(3) 0.042(3) 0.053(3) -0.015(2) -0.007(2) 0.003(2)
C3 0.057(3) 0.042(3) 0.071(4) -0.022(3) -0.018(3) 0.013(2)
C4 0.070(4) 0.049(3) 0.073(4) -0.031(3) -0.017(3) 0.004(3)
C5 0.052(3) 0.047(3) 0.061(3) -0.021(3) -0.015(3) 0.004(2)
C6 0.075(4) 0.058(3) 0.074(4) -0.033(3) -0.025(3) 0.000(3)
C7 0.066(4) 0.069(4) 0.064(4) -0.033(3) -0.015(3) 0.016(3)
C8 0.073(5) 0.146(7) 0.094(5) -0.060(5) -0.032(4) 0.048(4)
C9 0.077(5) 0.171(8) 0.116(7) -0.073(6) -0.017(5) 0.056(5)
C10 0.113(7) 0.174(9) 0.105(7) -0.089(7) -0.011(6) 0.047(6)
C11 0.115(7) 0.254(12) 0.120(7) -0.132(8) -0.026(6) 0.043(8)
C12 0.091(5) 0.178(8) 0.102(6) -0.099(6) -0.030(4) 0.025(5)
C13 0.062(4) 0.083(4) 0.058(3) -0.041(3) -0.022(3) 0.018(3)
C14 0.061(4) 0.155(7) 0.074(5) -0.006(5) -0.021(4) 0.000(5)
C15 0.056(4) 0.194(10) 0.105(6) -0.003(6) -0.031(4) 0.001(5)
C16 0.083(5) 0.147(8) 0.091(6) -0.038(6) -0.045(5) 0.045(5)
C17 0.117(6) 0.093(5) 0.109(6) -0.054(5) -0.073(5) 0.040(5)
C18 0.104(5) 0.073(4) 0.098(5) -0.047(4) -0.065(4) 0.021(4)
C19 0.038(3) 0.062(3) 0.070(4) -0.018(3) -0.022(3) 0.000(3)
C20 0.065(4) 0.096(5) 0.087(5) -0.043(4) 0.000(3) -0.010(3)
C21 0.063(4) 0.136(7) 0.087(5) -0.050(5) 0.005(4) -0.003(4)
C22 0.056(4) 0.149(8) 0.090(6) -0.029(5) 0.000(4) -0.018(5)
C23 0.083(6) 0.145(8) 0.112(7) -0.027(6) -0.003(5) -0.058(5)
C24 0.080(4) 0.097(5) 0.094(5) -0.035(4) -0.012(4) -0.027(4)
C25 0.045(3) 0.058(3) 0.071(4) -0.022(3) -0.029(3) 0.005(3)
C26 0.083(4) 0.072(4) 0.108(5) -0.040(4) -0.059(4) 0.017(3)
C27 0.098(5) 0.099(5) 0.130(6) -0.042(5) -0.080(5) 0.016(4)
C28 0.107(6) 0.107(6) 0.117(6) -0.050(5) -0.067(5) -0.006(5)
C29 0.100(5) 0.081(5) 0.120(6) -0.051(4) -0.051(5) -0.002(4)
C30 0.064(4) 0.066(4) 0.101(5) -0.043(4) -0.037(3) 0.004(3)
C31 0.052(3) 0.056(3) 0.050(3) -0.024(3) -0.017(2) 0.002(2)
C32 0.083(4) 0.061(4) 0.082(4) -0.012(3) -0.041(4) -0.006(3)
C33 0.098(5) 0.083(5) 0.114(6) -0.030(4) -0.064(5) 0.008(4)
C34 0.122(6) 0.068(5) 0.107(6) -0.026(4) -0.068(5) 0.024(4)
C35 0.152(7) 0.048(4) 0.112(6) -0.018(4) -0.071(5) -0.009(4)
C36 0.101(5) 0.057(4) 0.081(4) -0.020(3) -0.055(4) -0.002(3)
C37 0.058(3) 0.056(3) 0.062(4) -0.030(3) -0.018(3) 0.003(3)
C38 0.175(8) 0.081(5) 0.075(5) -0.043(4) -0.022(5) -0.014(5)
C39 0.226(11) 0.114(7) 0.092(6) -0.069(6) -0.026(6) 0.002(7)
C40 0.142(7) 0.119(7) 0.140(8) -0.099(7) -0.039(6) 0.010(6)
C41 0.116(6) 0.064(4) 0.134(7) -0.050(5) -0.046(5) 0.010(4)
C42 0.094(4) 0.053(4) 0.081(4) -0.029(3) -0.035(4) 0.011(3)
C43 0.042(3) 0.065(3) 0.062(3) -0.029(3) -0.010(2) -0.002(2)
C44 0.045(3) 0.060(3) 0.058(3) -0.030(3) -0.021(3) 0.008(2)
C45 0.051(3) 0.079(4) 0.071(4) -0.038(3) -0.007(3) 0.015(3)
C46 0.051(3) 0.069(4) 0.080(4) -0.039(3) -0.023(3) 0.021(3)
C47 0.047(3) 0.047(3) 0.061(3) -0.028(3) -0.022(3) 0.009(2)
C48 0.048(3) 0.053(3) 0.070(4) -0.025(3) -0.029(3) 0.010(2)
C49 0.069(4) 0.048(3) 0.067(4) -0.015(3) -0.039(3) 0.005(3)
C50 0.077(5) 0.111(6) 0.138(7) -0.054(5) -0.055(5) -0.008(4)
C51 0.112(7) 0.149(8) 0.167(9) -0.060(7) -0.066(6) -0.041(6)
C52 0.185(10) 0.094(6) 0.124(7) -0.021(5) -0.096(7) -0.050(6)
C53 0.153(7) 0.056(4) 0.101(5) -0.027(4) -0.065(5) -0.012(4)
C54 0.101(5) 0.046(3) 0.084(4) -0.019(3) -0.046(4) -0.002(3)
C55 0.054(3) 0.052(3) 0.057(3) -0.019(3) -0.020(3) -0.006(3)
C56 0.055(3) 0.084(4) 0.066(4) -0.017(3) -0.018(3) -0.002(3)
C57 0.054(4) 0.146(7) 0.070(5) -0.034(5) -0.008(3) -0.011(4)
C58 0.083(5) 0.128(7) 0.063(4) 0.005(5) -0.026(4) -0.025(5)
C59 0.109(6) 0.076(5) 0.072(5) -0.012(4) -0.037(4) 0.003(4)
C60 0.089(4) 0.061(4) 0.068(4) -0.019(3) -0.028(3) 0.005(3)
C61 0.304(18) 0.232(13) 0.170(10) -0.167(10) 0.077(11) -0.134(13)
C62 0.31(3) 0.32(2) 0.44(3) -0.34(2) -0.07(2) 0.000(17)
C63 0.24(2) 0.76(5) 1.09(7) -0.86(6) -0.25(3) 0.15(3)
N1 0.048(2) 0.042(2) 0.056(2) -0.021(2) -0.016(2) 0.0047(19)
N2 0.038(2) 0.054(2) 0.056(3) -0.029(2) -0.015(2) 0.0091(19)
P1 0.0402(7) 0.0469(8) 0.0608(8) -0.0205(6) -0.0200(6) 0.0069(6)
P2 0.0537(8) 0.0616(9) 0.0555(8) -0.0288(7) -0.0179(7) 0.0110(7)
P3 0.0442(7) 0.0421(7) 0.0556(8) -0.0171(6) -0.0198(6) 0.0029(6)
P4 0.0500(8) 0.0513(8) 0.0543(8) -0.0257(7) -0.0172(6) 0.0020(6)
Pd1 0.0375(2) 0.0468(2) 0.0546(2) -0.02377(19) -0.01645(18) 0.00500(16)
Pd2 0.0445(2) 0.0418(2) 0.0491(2) -0.01826(18) -0.01429(18) 0.00523(17)

loop_
_atom_type_symbol
_atom_type_description
_atom_type_scat_dispersion_real
_atom_type_scat_dispersion_imag
_atom_type_scat_source
C C 0.0033 0.0016 'International Tables Vol C Tables 4.2.6.8 and 6.1.1.4'
H H 0.0000 0.0000 'International Tables Vol C Tables 4.2.6.8 and 6.1.1.4'
N N 0.0061 0.0033 'International Tables Vol C Tables 4.2.6.8 and 6.1.1.4'
P P 0.1023 0.0942 'International Tables Vol C Tables 4.2.6.8 and 6.1.1.4'
Pd Pd -0.9988 1.0072 'International Tables Vol C Tables 4.2.6.8 and 6.1.1.4'

loop_
_geom_angle_atom_site_label_1
_geom_angle_atom_site_label_2
_geom_angle_atom_site_label_3
_geom_angle
_geom_angle_site_symmetry_1
_geom_angle_site_symmetry_3
C2 C1 P1 115.3(3) . .
C2 C1 H1A 108.4 . .
P1 C1 H1A 108.4 . .
C2 C1 H1B 108.4 . .
P1 C1 H1B 108.4 . .
H1A C1 H1B 107.5 . .
C3 C2 N1 109.1(5) . .
C3 C2 C1 127.5(5) . .
N1 C2 C1 123.3(4) . .
C2 C3 C4 107.8(5) . .
C2 C3 H3 126.1 . .
C4 C3 H3 126.1 . .
C5 C4 C3 106.6(5) . .
C5 C4 H4 126.7 . .
C3 C4 H4 126.7 . .
C4 C5 N1 110.3(5) . .
C4 C5 C6 131.1(5) . .
N1 C5 C6 118.5(4) . .
C5 C6 P2 108.3(4) . .
C5 C6 H6A 110.0 . .
P2 C6 H6A 110.0 . .
C5 C6 H6B 110.0 . .
P2 C6 H6B 110.0 . .
H6A C6 H6B 108.4 . .
C8 C7 C12 118.2(6) . .
C8 C7 P2 119.0(5) . .
C12 C7 P2 122.7(5) . .
C7 C8 C9 119.2(7) . .
C7 C8 H8 120.4 . .
C9 C8 H8 120.4 . .
C10 C9 C8 120.6(8) . .
C10 C9 H9 119.7 . .
C8 C9 H9 119.7 . .
C11 C10 C9 121.1(8) . .
C11 C10 H10 119.5 . .
C9 C10 H10 119.5 . .
C10 C11 C12 121.2(9) . .
C10 C11 H11 119.4 . .
C12 C11 H11 119.4 . .
C7 C12 C11 119.6(7) . .
C7 C12 H12 120.2 . .
C11 C12 H12 120.2 . .
C14 C13 C18 116.8(6) . .
C14 C13 P2 124.1(5) . .
C18 C13 P2 119.1(5) . .
C13 C14 C15 120.9(7) . .
C13 C14 H14 119.6 . .
C15 C14 H14 119.6 . .
C16 C15 C14 119.6(8) . .
C16 C15 H15 120.2 . .
C14 C15 H15 120.2 . .
C17 C16 C15 120.5(7) . .
C17 C16 H16 119.7 . .
C15 C16 H16 119.7 . .
C16 C17 C18 120.7(7) . .
C16 C17 H17 119.7 . .
C18 C17 H17 119.7 . .
C17 C18 C13 121.5(7) . .
C17 C18 H18 119.3 . .
C13 C18 H18 119.3 . .
C24 C19 C20 116.7(5) . .
C24 C19 P1 120.8(5) . .
C20 C19 P1 122.4(4) . .
C19 C20 C21 121.2(6) . .
C19 C20 H20 119.4 . .
C21 C20 H20 119.4 . .
C22 C21 C20 120.5(7) . .
C22 C21 H21 119.7 . .
C20 C21 H21 119.7 . .
C23 C22 C21 119.6(7) . .
C23 C22 H22 120.2 . .
C21 C22 H22 120.2 . .
C22 C23 C24 120.6(7) . .
C22 C23 H23 119.7 . .
C24 C23 H23 119.7 . .
C19 C24 C23 121.3(7) . .
C19 C24 H24 119.4 . .
C23 C24 H24 119.4 . .
C30 C25 C26 117.0(5) . .
C30 C25 P1 119.3(4) . .
C26 C25 P1 123.3(4) . .
C27 C26 C25 121.6(6) . .
C27 C26 H26 119.2 . .
C25 C26 H26 119.2 . .
C28 C27 C26 120.1(6) . .
C28 C27 H27 120.0 . .
C26 C27 H27 120.0 . .
C27 C28 C29 119.9(6) . .
C27 C28 H28 120.0 . .
C29 C28 H28 120.0 . .
C28 C29 C30 119.6(6) . .
C28 C29 H29 120.2 . .
C30 C29 H29 120.2 . .
C25 C30 C29 121.8(6) . .
C25 C30 H30 119.1 . .
C29 C30 H30 119.1 . .
C36 C31 C32 117.7(5) . .
C36 C31 P4 122.2(4) . .
C32 C31 P4 119.9(4) . .
C31 C32 C33 121.0(6) . .
C31 C32 H32 119.5 . .
C33 C32 H32 119.5 . .
C34 C33 C32 119.8(6) . .
C34 C33 H33 120.1 . .
C32 C33 H33 120.1 . .
C33 C34 C35 120.5(6) . .
C33 C34 H34 119.8 . .
C35 C34 H34 119.8 . .
C34 C35 C36 120.5(6) . .
C34 C35 H35 119.7 . .
C36 C35 H35 119.7 . .
C31 C36 C35 120.5(6) . .
C31 C36 H36 119.8 . .
C35 C36 H36 119.8 . .
C42 C37 C38 117.7(5) . .
C42 C37 P4 121.1(4) . .
C38 C37 P4 121.1(5) . .
C37 C38 C39 120.9(7) . .
C37 C38 H38 119.5 . .
C39 C38 H38 119.5 . .
C40 C39 C38 120.3(8) . .
C40 C39 H39 119.9 . .
C38 C39 H39 119.9 . .
C41 C40 C39 119.6(7) . .
C41 C40 H40 120.2 . .
C39 C40 H40 120.2 . .
C40 C41 C42 120.3(7) . .
C40 C41 H41 119.9 . .
C42 C41 H41 119.9 . .
C37 C42 C41 121.2(6) . .
C37 C42 H42 119.4 . .
C41 C42 H42 119.4 . .
C44 C43 P4 106.2(3) . .
C44 C43 H43A 110.5 . .
P4 C43 H43A 110.5 . .
C44 C43 H43B 110.5 . .
P4 C43 H43B 110.5 . .
H43A C43 H43B 108.7 . .
N2 C44 C45 110.4(5) . .
N2 C44 C43 118.3(4) . .
C45 C44 C43 131.3(5) . .
C44 C45 C46 106.3(5) . .
C44 C45 H45 126.8 . .
C46 C45 H45 126.8 . .
C47 C46 C45 107.6(5) . .
C47 C46 H46 126.2 . .
C45 C46 H46 126.2 . .
C46 C47 N2 109.3(5) . .
C46 C47 C48 128.0(5) . .
N2 C47 C48 122.5(4) . .
C47 C48 P3 114.2(3) . .
C47 C48 H48A 108.7 . .
P3 C48 H48A 108.7 . .
C47 C48 H48B 108.7 . .
P3 C48 H48B 108.7 . .
H48A C48 H48B 107.6 . .
C54 C49 C50 118.7(6) . .
C54 C49 P3 123.4(4) . .
C50 C49 P3 117.9(5) . .
C51 C50 C49 121.3(8) . .
C51 C50 H50 119.4 . .
C49 C50 H50 119.4 . .
C50 C51 C52 120.4(8) . .
C50 C51 H51 119.8 . .
C52 C51 H51 119.8 . .
C53 C52 C51 119.4(7) . .
C53 C52 H52 120.3 . .
C51 C52 H52 120.3 . .
C52 C53 C54 119.9(8) . .
C52 C53 H53 120.0 . .
C54 C53 H53 120.0 . .
C49 C54 C53 120.3(6) . .
C49 C54 H54 119.8 . .
C53 C54 H54 119.8 . .
C56 C55 C60 117.4(5) . .
C56 C55 P3 118.8(4) . .
C60 C55 P3 123.6(4) . .
C55 C56 C57 120.4(6) . .
C55 C56 H56 119.8 . .
C57 C56 H56 119.8 . .
C58 C57 C56 120.6(7) . .
C58 C57 H57 119.7 . .
C56 C57 H57 119.7 . .
C59 C58 C57 119.3(7) . .
C59 C58 H58 120.4 . .
C57 C58 H58 120.4 . .
C58 C59 C60 119.9(7) . .
C58 C59 H59 120.0 . .
C60 C59 H59 120.0 . .
C59 C60 C55 122.3(5) . .
C59 C60 H60 118.9 . .
C55 C60 H60 118.9 . .
C62 C61 C63 133.3 . .
C62 C61 C62 86.7(3) . 2
C63 C61 C62 46.6(3) . 2
C62 C61 H61 113.4 . .
C63 C61 H61 113.4 . .
C62 C61 H61 159.9 2 .
C63 C62 C61 141.6(5) 2 .
C63 C62 C61 48.2(3) 2 2
C61 C62 C61 93.3(3) . 2
C63 C62 H62 109.2 2 .
C61 C62 H62 109.2 . .
C61 C62 H62 157.4 2 .
C62 C63 C61 85.2(5) 2 .
C62 C63 H63 137.4 2 .
C61 C63 H63 137.4 . .
C5 N1 C2 106.2(4) . .
C5 N1 Pd2 117.9(3) . .
C2 N1 Pd2 133.0(3) . .
C44 N2 C47 106.3(4) . .
C44 N2 Pd1 119.2(3) . .
C47 N2 Pd1 132.5(3) . .
C25 P1 C1 106.6(2) . .
C25 P1 C19 97.1(2) . .
C1 P1 C19 103.9(2) . .
C25 P1 Pd1 111.37(18) . .
C1 P1 Pd1 107.63(16) . .
C19 P1 Pd1 128.28(17) . .
C13 P2 C7 101.5(3) . .
C13 P2 C6 106.1(3) . .
C7 P2 C6 105.2(3) . .
C13 P2 Pd2 122.03(17) . .
C7 P2 Pd2 121.9(2) . .
C6 P2 Pd2 97.95(18) . .
C55 P3 C49 97.6(2) . .
C55 P3 C48 103.6(2) . .
C49 P3 C48 105.0(2) . .
C55 P3 Pd2 113.49(17) . .
C49 P3 Pd2 124.92(17) . .
C48 P3 Pd2 109.78(16) . .
C55 P3 Pd1 160.68(18) . .
C49 P3 Pd1 79.25(16) . .
C48 P3 Pd1 95.56(16) . .
Pd2 P3 Pd1 56.43(3) . .
C37 P4 C31 103.9(2) . .
C37 P4 C43 101.8(2) . .
C31 P4 C43 107.8(2) . .
C37 P4 Pd1 121.69(18) . .
C31 P4 Pd1 121.61(16) . .
C43 P4 Pd1 97.10(17) . .
N2 Pd1 P1 171.32(11) . .
N2 Pd1 P4 81.26(11) . .
P1 Pd1 P4 104.09(5) . .
N2 Pd1 Pd2 92.58(10) . .
P1 Pd1 Pd2 79.84(4) . .
P4 Pd1 Pd2 156.85(4) . .
N2 Pd1 P3 72.26(11) . .
P1 Pd1 P3 104.85(4) . .
P4 Pd1 P3 146.67(4) . .
Pd2 Pd1 P3 46.92(3) . .
N1 Pd2 P3 169.58(11) . .
N1 Pd2 P2 82.79(12) . .
P3 Pd2 P2 106.38(5) . .
N1 Pd2 Pd1 93.03(11) . .
P3 Pd2 Pd1 76.65(4) . .
P2 Pd2 Pd1 159.44(4) . .

loop_
_geom_bond_atom_site_label_1
_geom_bond_atom_site_label_2
_geom_bond_distance
_geom_bond_site_symmetry_2
C1 C2 1.491(7) .
C1 P1 1.830(5) .
C1 H1A 0.9700 .
C1 H1B 0.9700 .
C2 C3 1.368(6) .
C2 N1 1.379(6) .
C3 C4 1.394(7) .
C3 H3 0.9300 .
C4 C5 1.365(7) .
C4 H4 0.9300 .
C5 N1 1.373(6) .
C5 C6 1.493(7) .
C6 P2 1.834(5) .
C6 H6A 0.9700 .
C6 H6B 0.9700 .
C7 C8 1.384(8) .
C7 C12 1.385(8) .
C7 P2 1.832(5) .
C8 C9 1.402(9) .
C8 H8 0.9300 .
C9 C10 1.332(10) .
C9 H9 0.9300 .
C10 C11 1.312(10) .
C10 H10 0.9300 .
C11 C12 1.390(9) .
C11 H11 0.9300 .
C12 H12 0.9300 .
C13 C14 1.377(8) .
C13 C18 1.383(7) .
C13 P2 1.817(6) .
C14 C15 1.400(9) .
C14 H14 0.9300 .
C15 C16 1.352(10) .
C15 H15 0.9300 .
C16 C17 1.330(9) .
C16 H16 0.9300 .
C17 C18 1.373(8) .
C17 H17 0.9300 .
C18 H18 0.9300 .
C19 C24 1.358(7) .
C19 C20 1.372(8) .
C19 P1 1.841(5) .
C20 C21 1.382(8) .
C20 H20 0.9300 .
C21 C22 1.346(9) .
C21 H21 0.9300 .
C22 C23 1.325(10) .
C22 H22 0.9300 .
C23 C24 1.398(9) .
C23 H23 0.9300 .
C24 H24 0.9300 .
C25 C30 1.367(7) .
C25 C26 1.390(7) .
C25 P1 1.828(5) .
C26 C27 1.370(8) .
C26 H26 0.9300 .
C27 C28 1.353(9) .
C27 H27 0.9300 .
C28 C29 1.373(8) .
C28 H28 0.9300 .
C29 C30 1.376(8) .
C29 H29 0.9300 .
C30 H30 0.9300 .
C31 C36 1.374(7) .
C31 C32 1.374(7) .
C31 P4 1.819(5) .
C32 C33 1.381(8) .
C32 H32 0.9300 .
C33 C34 1.345(8) .
C33 H33 0.9300 .
C34 C35 1.344(8) .
C34 H34 0.9300 .
C35 C36 1.379(8) .
C35 H35 0.9300 .
C36 H36 0.9300 .
C37 C42 1.358(7) .
C37 C38 1.362(8) .
C37 P4 1.813(5) .
C38 C39 1.389(9) .
C38 H38 0.9300 .
C39 C40 1.347(10) .
C39 H39 0.9300 .
C40 C41 1.341(10) .
C40 H40 0.9300 .
C41 C42 1.388(8) .
C41 H41 0.9300 .
C42 H42 0.9300 .
C43 C44 1.495(7) .
C43 P4 1.840(5) .
C43 H43A 0.9700 .
C43 H43B 0.9700 .
C44 N2 1.368(6) .
C44 C45 1.367(6) .
C45 C46 1.399(7) .
C45 H45 0.9300 .
C46 C47 1.366(6) .
C46 H46 0.9300 .
C47 N2 1.377(6) .
C47 C48 1.498(6) .
C48 P3 1.834(5) .
C48 H48A 0.9700 .
C48 H48B 0.9700 .
C49 C54 1.365(7) .
C49 C50 1.372(8) .
C49 P3 1.832(5) .
C50 C51 1.365(10) .
C50 H50 0.9300 .
C51 C52 1.380(11) .
C51 H51 0.9300 .
C52 C53 1.358(11) .
C52 H52 0.9300 .
C53 C54 1.409(8) .
C53 H53 0.9300 .
C54 H54 0.9300 .
C55 C56 1.373(7) .
C55 C60 1.375(7) .
C55 P3 1.830(5) .
C56 C57 1.380(8) .
C56 H56 0.9300 .
C57 C58 1.377(9) .
C57 H57 0.9300 .
C58 C59 1.350(9) .
C58 H58 0.9300 .
C59 C60 1.367(7) .
C59 H59 0.9300 .
C60 H60 0.9300 .
C61 C62 1.3929 .
C61 C63 1.4058 .
C61 C62 1.878(10) 2
C61 H61 0.9300 .
C62 C63 1.369(10) 2
C62 C61 1.878(10) 2
C62 H62 0.9300 .
C63 C62 1.369(10) 2
C63 H63 0.9300 .
N1 Pd2 2.111(4) .
N2 Pd1 2.090(4) .
P1 Pd1 2.2395(13) .
P2 Pd2 2.3504(14) .
P3 Pd2 2.2329(13) .
P3 Pd1 2.9744(14) .
P4 Pd1 2.3559(14) .
Pd1 Pd2 2.5470(5) .

loop_
_geom_torsion_atom_site_label_1
_geom_torsion_atom_site_label_2
_geom_torsion_atom_site_label_3
_geom_torsion_atom_site_label_4
_geom_torsion
_geom_torsion_site_symmetry_1
_geom_torsion_site_symmetry_4
P1 C1 C2 C3 -155.6(4) . .
P1 C1 C2 N1 23.4(6) . .
N1 C2 C3 C4 0.1(5) . .
C1 C2 C3 C4 179.2(4) . .
C2 C3 C4 C5 0.2(6) . .
C3 C4 C5 N1 -0.5(6) . .
C3 C4 C5 C6 175.0(5) . .
C4 C5 C6 P2 143.8(5) . .
N1 C5 C6 P2 -41.0(5) . .
C12 C7 C8 C9 2.5(10) . .
P2 C7 C8 C9 179.0(6) . .
C7 C8 C9 C10 -1.7(13) . .
C8 C9 C10 C11 -1.3(16) . .
C9 C10 C11 C12 3.4(17) . .
C8 C7 C12 C11 -0.5(11) . .
P2 C7 C12 C11 -176.8(6) . .
C10 C11 C12 C7 -2.5(15) . .
C18 C13 C14 C15 0.2(10) . .
P2 C13 C14 C15 179.4(6) . .
C13 C14 C15 C16 0.4(13) . .
C14 C15 C16 C17 -2.0(14) . .
C15 C16 C17 C18 2.9(12) . .
C16 C17 C18 C13 -2.3(10) . .
C14 C13 C18 C17 0.7(9) . .
P2 C13 C18 C17 -178.5(5) . .
C24 C19 C20 C21 -0.3(10) . .
P1 C19 C20 C21 176.8(5) . .
C19 C20 C21 C22 2.6(11) . .
C20 C21 C22 C23 -2.6(13) . .
C21 C22 C23 C24 0.5(14) . .
C20 C19 C24 C23 -1.8(10) . .
P1 C19 C24 C23 -179.0(6) . .
C22 C23 C24 C19 1.8(13) . .
C30 C25 C26 C27 0.1(9) . .
P1 C25 C26 C27 -172.8(5) . .
C25 C26 C27 C28 -1.2(11) . .
C26 C27 C28 C29 1.9(12) . .
C27 C28 C29 C30 -1.7(11) . .
C26 C25 C30 C29 0.1(9) . .
P1 C25 C30 C29 173.3(5) . .
C28 C29 C30 C25 0.7(10) . .
C36 C31 C32 C33 -0.1(9) . .
P4 C31 C32 C33 174.8(5) . .
C31 C32 C33 C34 0.2(10) . .
C32 C33 C34 C35 -0.1(11) . .
C33 C34 C35 C36 -0.1(12) . .
C32 C31 C36 C35 -0.1(9) . .
P4 C31 C36 C35 -174.9(5) . .
C34 C35 C36 C31 0.2(11) . .
C42 C37 C38 C39 -0.5(11) . .
P4 C37 C38 C39 176.3(7) . .
C37 C38 C39 C40 0.8(15) . .
C38 C39 C40 C41 -1.7(15) . .
C39 C40 C41 C42 2.4(13) . .
C38 C37 C42 C41 1.2(9) . .
P4 C37 C42 C41 -175.7(5) . .
C40 C41 C42 C37 -2.1(11) . .
P4 C43 C44 N2 -41.0(5) . .
P4 C43 C44 C45 140.1(5) . .
N2 C44 C45 C46 -0.3(6) . .
C43 C44 C45 C46 178.7(5) . .
C44 C45 C46 C47 0.3(6) . .
C45 C46 C47 N2 -0.1(6) . .
C45 C46 C47 C48 -175.0(5) . .
C46 C47 C48 P3 -166.1(4) . .
N2 C47 C48 P3 19.6(6) . .
C54 C49 C50 C51 1.0(10) . .
P3 C49 C50 C51 -177.7(6) . .
C49 C50 C51 C52 -1.8(13) . .
C50 C51 C52 C53 1.6(14) . .
C51 C52 C53 C54 -0.6(12) . .
C50 C49 C54 C53 -0.1(9) . .
P3 C49 C54 C53 178.6(4) . .
C52 C53 C54 C49 -0.1(10) . .
C60 C55 C56 C57 1.5(8) . .
P3 C55 C56 C57 177.1(5) . .
C55 C56 C57 C58 -0.5(10) . .
C56 C57 C58 C59 0.3(11) . .
C57 C58 C59 C60 -1.1(11) . .
C58 C59 C60 C55 2.3(10) . .
C56 C55 C60 C59 -2.4(8) . .
P3 C55 C60 C59 -177.7(4) . .
C63 C61 C62 C63 -2.1(6) . 2
C62 C61 C62 C63 -1.1(3) 2 2
C63 C61 C62 C61 -0.9(3) . 2
C62 C61 C62 C61 0.0 2 2
C62 C61 C63 C62 1.3(4) . 2
C4 C5 N1 C2 0.5(5) . .
C6 C5 N1 C2 -175.6(4) . .
C4 C5 N1 Pd2 -162.7(3) . .
C6 C5 N1 Pd2 21.2(6) . .
C3 C2 N1 C5 -0.4(5) . .
C1 C2 N1 C5 -179.5(4) . .
C3 C2 N1 Pd2 159.2(3) . .
C1 C2 N1 Pd2 -19.9(6) . .
C45 C44 N2 C47 0.2(5) . .
C43 C44 N2 C47 -178.9(4) . .
C45 C44 N2 Pd1 -165.5(3) . .
C43 C44 N2 Pd1 15.4(6) . .
C46 C47 N2 C44 0.0(5) . .
C48 C47 N2 C44 175.2(4) . .
C46 C47 N2 Pd1 163.0(3) . .
C48 C47 N2 Pd1 -21.8(7) . .
C30 C25 P1 C1 148.3(4) . .
C26 C25 P1 C1 -39.0(5) . .
C30 C25 P1 C19 -104.9(5) . .
C26 C25 P1 C19 67.9(5) . .
C30 C25 P1 Pd1 31.1(5) . .
C26 C25 P1 Pd1 -156.1(4) . .
C2 C1 P1 C25 172.2(3) . .
C2 C1 P1 C19 70.2(4) . .
C2 C1 P1 Pd1 -68.2(4) . .
C24 C19 P1 C25 39.7(5) . .
C20 C19 P1 C25 -137.4(5) . .
C24 C19 P1 C1 148.8(5) . .
C20 C19 P1 C1 -28.2(6) . .
C24 C19 P1 Pd1 -84.8(5) . .
C20 C19 P1 Pd1 98.1(5) . .
C14 C13 P2 C7 -116.7(6) . .
C18 C13 P2 C7 62.5(5) . .
C14 C13 P2 C6 -6.9(6) . .
C18 C13 P2 C6 172.2(4) . .
C14 C13 P2 Pd2 103.6(5) . .
C18 C13 P2 Pd2 -77.3(5) . .
C8 C7 P2 C13 -158.6(5) . .
C12 C7 P2 C13 17.7(6) . .
C8 C7 P2 C6 91.0(5) . .
C12 C7 P2 C6 -92.7(6) . .
C8 C7 P2 Pd2 -18.7(6) . .
C12 C7 P2 Pd2 157.5(5) . .
C5 C6 P2 C13 163.6(3) . .
C5 C6 P2 C7 -89.3(4) . .
C5 C6 P2 Pd2 36.9(4) . .
C56 C55 P3 C49 -103.4(4) . .
C60 C55 P3 C49 71.8(5) . .
C56 C55 P3 C48 149.0(4) . .
C60 C55 P3 C48 -35.7(5) . .
C56 C55 P3 Pd2 30.0(5) . .
C60 C55 P3 Pd2 -154.7(4) . .
C56 C55 P3 Pd1 -24.3(8) . .
C60 C55 P3 Pd1 150.9(4) . .
C54 C49 P3 C55 -114.5(5) . .
C50 C49 P3 C55 64.2(5) . .
C54 C49 P3 C48 -8.1(5) . .
C50 C49 P3 C48 170.6(5) . .
C54 C49 P3 Pd2 119.8(4) . .
C50 C49 P3 Pd2 -61.5(5) . .
C54 C49 P3 Pd1 84.8(5) . .
C50 C49 P3 Pd1 -96.5(5) . .
C47 C48 P3 C55 172.3(3) . .
C47 C48 P3 C49 70.4(4) . .
C47 C48 P3 Pd2 -66.1(4) . .
C47 C48 P3 Pd1 -9.9(4) . .
C42 C37 P4 C31 -145.5(5) . .
C38 C37 P4 C31 37.8(6) . .
C42 C37 P4 C43 102.6(5) . .
C38 C37 P4 C43 -74.2(6) . .
C42 C37 P4 Pd1 -3.5(6) . .
C38 C37 P4 Pd1 179.7(5) . .
C36 C31 P4 C37 -134.7(4) . .
C32 C31 P4 C37 50.7(5) . .
C36 C31 P4 C43 -27.2(5) . .
C32 C31 P4 C43 158.2(4) . .
C36 C31 P4 Pd1 83.3(5) . .
C32 C31 P4 Pd1 -91.3(5) . .
C44 C43 P4 C37 -82.7(4) . .
C44 C43 P4 C31 168.3(3) . .
C44 C43 P4 Pd1 41.8(3) . .
C44 N2 Pd1 P1 -116.8(7) . .
C47 N2 Pd1 P1 82.0(9) . .
C44 N2 Pd1 P4 11.9(3) . .
C47 N2 Pd1 P4 -149.4(4) . .
C44 N2 Pd1 Pd2 -145.7(3) . .
C47 N2 Pd1 Pd2 53.1(4) . .
C44 N2 Pd1 P3 171.4(4) . .
C47 N2 Pd1 P3 10.1(4) . .
C25 P1 Pd1 N2 168.8(8) . .
C1 P1 Pd1 N2 52.2(8) . .
C19 P1 Pd1 N2 -72.6(8) . .
C25 P1 Pd1 P4 41.48(18) . .
C1 P1 Pd1 P4 -75.04(18) . .
C19 P1 Pd1 P4 160.1(2) . .
C25 P1 Pd1 Pd2 -161.87(18) . .
C1 P1 Pd1 Pd2 81.62(18) . .
C19 P1 Pd1 Pd2 -43.3(2) . .
C25 P1 Pd1 P3 -121.81(18) . .
C1 P1 Pd1 P3 121.67(18) . .
C19 P1 Pd1 P3 -3.2(2) . .
C37 P4 Pd1 N2 81.1(2) . .
C31 P4 Pd1 N2 -143.5(2) . .
C43 P4 Pd1 N2 -27.49(19) . .
C37 P4 Pd1 P1 -105.9(2) . .
C31 P4 Pd1 P1 29.5(2) . .
C43 P4 Pd1 P1 145.53(17) . .
C37 P4 Pd1 Pd2 157.0(2) . .
C31 P4 Pd1 Pd2 -67.6(2) . .
C43 P4 Pd1 Pd2 48.4(2) . .
C37 P4 Pd1 P3 43.7(2) . .
C31 P4 Pd1 P3 179.14(19) . .
C43 P4 Pd1 P3 -64.85(19) . .
C55 P3 Pd1 N2 174.7(5) . .
C49 P3 Pd1 N2 -103.0(2) . .
C48 P3 Pd1 N2 1.24(19) . .
Pd2 P3 Pd1 N2 111.33(11) . .
C55 P3 Pd1 P1 3.3(5) . .
C49 P3 Pd1 P1 85.49(19) . .
C48 P3 Pd1 P1 -170.23(16) . .
Pd2 P3 Pd1 P1 -60.14(4) . .
C55 P3 Pd1 P4 -146.2(5) . .
C49 P3 Pd1 P4 -64.0(2) . .
C48 P3 Pd1 P4 40.27(18) . .
Pd2 P3 Pd1 P4 150.36(7) . .
C55 P3 Pd1 Pd2 63.4(5) . .
C49 P3 Pd1 Pd2 145.63(19) . .
C48 P3 Pd1 Pd2 -110.09(16) . .
C5 N1 Pd2 P3 -147.6(5) . .
C2 N1 Pd2 P3 54.6(8) . .
C5 N1 Pd2 P2 4.5(3) . .
C2 N1 Pd2 P2 -153.2(4) . .
C5 N1 Pd2 Pd1 -155.3(3) . .
C2 N1 Pd2 Pd1 47.0(4) . .
C55 P3 Pd2 N1 -169.0(6) . .
C49 P3 Pd2 N1 -50.4(6) . .
C48 P3 Pd2 N1 75.5(6) . .
Pd1 P3 Pd2 N1 -7.9(6) . .
C55 P3 Pd2 P2 39.87(18) . .
C49 P3 Pd2 P2 158.5(2) . .
C48 P3 Pd2 P2 -75.56(18) . .
Pd1 P3 Pd2 P2 -158.95(4) . .
C55 P3 Pd2 Pd1 -161.18(18) . .
C49 P3 Pd2 Pd1 -42.6(2) . .
C48 P3 Pd2 Pd1 83.39(17) . .
C13 P2 Pd2 N1 -136.1(3) . .
C7 P2 Pd2 N1 92.1(2) . .
C6 P2 Pd2 N1 -21.4(2) . .
C13 P2 Pd2 P3 38.8(2) . .
C7 P2 Pd2 P3 -92.9(2) . .
C6 P2 Pd2 P3 153.57(18) . .
C13 P2 Pd2 Pd1 -56.8(3) . .
C7 P2 Pd2 Pd1 171.4(2) . .
C6 P2 Pd2 Pd1 57.9(2) . .
N2 Pd1 Pd2 N1 115.94(14) . .
P1 Pd1 Pd2 N1 -59.81(11) . .
P4 Pd1 Pd2 N1 42.31(14) . .
P3 Pd1 Pd2 N1 178.58(11) . .
N2 Pd1 Pd2 P3 -62.64(11) . .
P1 Pd1 Pd2 P3 121.61(5) . .
P4 Pd1 Pd2 P3 -136.27(10) . .
N2 Pd1 Pd2 P2 38.48(15) . .
P1 Pd1 Pd2 P2 -137.28(11) . .
P4 Pd1 Pd2 P2 -35.15(15) . .
P3 Pd1 Pd2 P2 101.11(11) . .
